data_7155420
loop_
_publ_author_name
'Chauhan, Parul'
'Ravi, Makthala'
'Kant, Ruchir'
'Yadav, Prem P.'

_publ_section_title
;
 Oxidative coupling of 1-(2-methyl-4-phenylquinolin-3-yl)ethanone with
 ethanol and unexpected deacetylative synthesis of 3-hydroxy quinoline.
;
_journal_issue 5
_journal_name_full 'Organic &amp; biomolecular chemistry'
_journal_page_first 1080
_journal_page_last 1085
_journal_paper_doi 10.1039/c6ob02336c
_journal_volume 15
_journal_year 2017
_chemical_compound_source 'see text'
_chemical_formula_moiety 'C20 H16 Cl N O2'
_chemical_formula_sum 'C20 H16 Cl N O2'
_chemical_formula_weight 337.79
_space_group_IT_number 61
_symmetry_cell_setting orthorhombic
_symmetry_Int_Tables_number 61
_symmetry_space_group_name_Hall '-P 2ac 2ab'
_symmetry_space_group_name_H-M 'P b c a'
_atom_sites_solution_hydrogens geom
_atom_sites_solution_primary direct
_atom_sites_solution_secondary difmap
_audit_update_record
;
2016-07-13 deposited with the CCDC.
2016-12-16 downloaded from the CCDC.
;
_cell_angle_alpha 90
_cell_angle_beta 90
_cell_angle_gamma 90
_cell_formula_units_Z 8
_cell_length_a 7.8745(17)
_cell_length_b 19.699(4)
_cell_length_c 21.755(5)
_cell_measurement_reflns_used 3510
_cell_measurement_temperature 293(2)
_cell_measurement_theta_max 25.3
_cell_measurement_theta_min 3.2
_cell_volume 3374.6(13)
_computing_cell_refinement
;
CrystalClear-SM Expert 2.1 b24 (Rigaku, 2012)
;
_computing_data_collection
;
CrystalClear-SM Expert 2.1 b24 (Rigaku, 2012)
;
_computing_data_reduction
;
CrystalClear-SM Expert 2.1 b24 (Rigaku, 2012)
;
_computing_molecular_graphics 'SHELXTL (Bruker, 1997)'
_computing_publication_material 'PLATON (Spek, 2003)''
_computing_structure_refinement 'SHELXTL (Bruker, 1997)'
_computing_structure_solution 'SHELXTL (Bruker, 1997)'
_diffrn_ambient_temperature 293(2)
_diffrn_detector CCD
_diffrn_measured_fraction_theta_full 0.988
_diffrn_measured_fraction_theta_max 0.988
_diffrn_measurement_device
;
AFC12 (Right): Kappa 3 circle
;
_diffrn_measurement_device_type
;
Rigaku Saturn724+ (4x4 bin mode)
;
_diffrn_measurement_specimen_support Loop
_diffrn_radiation_monochromator Confocal
_diffrn_radiation_type 'Mo K\a'
_diffrn_radiation_wavelength 0.71075
_diffrn_reflns_av_R_equivalents 0.1129
_diffrn_reflns_av_sigmaI/netI 0.0727
_diffrn_reflns_limit_h_max 9
_diffrn_reflns_limit_h_min -9
_diffrn_reflns_limit_k_max 23
_diffrn_reflns_limit_k_min -19
_diffrn_reflns_limit_l_max 19
_diffrn_reflns_limit_l_min -26
_diffrn_reflns_number 19869
_diffrn_reflns_theta_full 25.25
_diffrn_reflns_theta_max 25.25
_diffrn_reflns_theta_min 3.19
_diffrn_source MicroMax003_Mo
_diffrn_source_current 0.6
_diffrn_source_power 0.0
_diffrn_source_voltage 50.0
_exptl_absorpt_coefficient_mu 0.238
_exptl_absorpt_correction_T_max 0.954
_exptl_absorpt_correction_T_min 0.954
_exptl_absorpt_correction_type multi-scan
_exptl_absorpt_process_details 'REQAB (Rigaku, 1998)'
_exptl_crystal_colour Colorless
_exptl_crystal_density_diffrn 1.330
_exptl_crystal_density_method 'Not Measured'
_exptl_crystal_description Block
_exptl_crystal_F_000 1408
_exptl_crystal_size_max 0.200
_exptl_crystal_size_mid 0.200
_exptl_crystal_size_min 0.200
_refine_diff_density_max 0.235
_refine_diff_density_min -0.348
_refine_diff_density_rms 0.065
_refine_ls_extinction_method none
_refine_ls_goodness_of_fit_ref 0.879
_refine_ls_hydrogen_treatment mixed
_refine_ls_matrix_type full
_refine_ls_number_parameters 225
_refine_ls_number_reflns 3017
_refine_ls_number_restraints 0
_refine_ls_restrained_S_all 0.879
_refine_ls_R_factor_all 0.0728
_refine_ls_R_factor_gt 0.0469
_refine_ls_shift/su_max 0.001
_refine_ls_shift/su_mean 0.000
_refine_ls_structure_factor_coef Fsqd
_refine_ls_weighting_details 'calc w=1/[\s^2^(Fo^2^)+(0.0557P)^2^+0.0000P] where P=(Fo^2^+2Fc^2^)/3'
_refine_ls_weighting_scheme calc
_refine_ls_wR_factor_gt 0.1070
_refine_ls_wR_factor_ref 0.1126
_reflns_number_gt 1861
_reflns_number_total 3017
_reflns_threshold_expression >2sigma(I)
_cod_data_source_file c6ob02336c2.cif
_cod_data_source_block xxx
_cod_depositor_comments
;
The following automatic conversions were performed:

'_symmetry_cell_setting' value 'Orthorhombic' changed to
'orthorhombic' according to
/usr/data/users/saulius/crontab/automatic-downloads/rss-feeds/RSC/lib/dictionaries/cif_core.dic
dictionary named 'cif_core.dic' version 2.4.2 from 2011-04-26.

Automatic conversion script
Id: cif_fix_values 4268 2015-11-12 08:31:59Z antanas 

 Adding full bibliography for 7155420.cif.
;
_cod_database_code 7155420

loop_
_symmetry_equiv_pos_site_id
_symmetry_equiv_pos_as_xyz
1 x,y,z
2 1/2-x,-y,1/2+z
3 1/2+x,1/2-y,-z
4 -x,1/2+y,1/2-z
5 -x,-y,-z
6 1/2+x,y,1/2-z
7 1/2-x,1/2+y,z
8 x,1/2-y,1/2+z

loop_
_atom_site_aniso_label
_atom_site_aniso_U_11
_atom_site_aniso_U_22
_atom_site_aniso_U_33
_atom_site_aniso_U_23
_atom_site_aniso_U_13
_atom_site_aniso_U_12
Cl1 0.0773(6) 0.0592(4) 0.0551(4) 0.0162(3) -0.0040(3) 0.0092(3)
O1 0.0906(17) 0.0463(9) 0.0799(13) 0.0076(8) -0.0104(11) -0.0070(10)
O2 0.0608(14) 0.0727(11) 0.0656(11) 0.0118(8) 0.0026(9) 0.0275(10)
N1 0.0414(14) 0.0506(10) 0.0367(10) -0.0034(8) -0.0026(9) -0.0034(9)
C1 0.0473(17) 0.0509(12) 0.0369(12) 0.0015(9) 0.0021(11) 0.0020(11)
C2 0.0487(18) 0.0456(12) 0.0499(14) 0.0005(10) 0.0029(12) 0.0030(11)
C3 0.0369(15) 0.0512(13) 0.0451(14) 0.0099(10) -0.0055(11) -0.0035(11)
C4 0.0409(16) 0.0535(13) 0.0332(11) 0.0023(9) -0.0035(10) -0.0057(11)
C5 0.0330(15) 0.0444(11) 0.0359(11) 0.0000(9) -0.0003(10) -0.0054(10)
C6 0.0357(15) 0.0465(12) 0.0449(13) -0.0039(10) -0.0005(10) -0.0042(11)
C7 0.0374(16) 0.0426(11) 0.0412(13) 0.0001(9) -0.0011(10) -0.0031(10)
C8 0.0361(15) 0.0446(12) 0.0366(12) 0.0015(9) -0.0017(10) -0.0056(10)
C9 0.0335(15) 0.0413(11) 0.0364(11) 0.0012(9) -0.0002(10) -0.0056(10)
C10 0.0381(15) 0.0406(11) 0.0365(12) 0.0032(9) -0.0002(10) 0.0016(10)
C11 0.0538(18) 0.0414(11) 0.0427(13) 0.0010(9) 0.0040(11) -0.0007(11)
C12 0.062(2) 0.0483(13) 0.0413(13) 0.0080(10) 0.0113(12) 0.0048(12)
C13 0.0597(19) 0.0609(14) 0.0336(12) 0.0018(11) 0.0016(12) 0.0123(13)
C14 0.056(2) 0.0555(13) 0.0446(14) -0.0032(11) -0.0085(12) -0.0025(12)
C15 0.0481(17) 0.0499(12) 0.0410(13) 0.0053(10) 0.0016(11) -0.0028(11)
C16 0.056(2) 0.0584(14) 0.0553(15) -0.0125(11) -0.0039(13) 0.0088(13)
C17 0.0534(19) 0.0459(13) 0.0462(13) 0.0037(10) 0.0085(12) 0.0042(12)
C18 0.0420(18) 0.0519(14) 0.0712(18) 0.0242(13) 0.0027(14) 0.0032(13)
C19 0.0516(19) 0.0546(14) 0.0631(17) 0.0024(13) -0.0052(14) 0.0104(14)
C20 0.093(3) 0.087(2) 0.120(3) -0.0203(18) -0.055(2) 0.029(2)

loop_
_atom_site_label
_atom_site_type_symbol
_atom_site_thermal_displace_type
_atom_site_fract_x
_atom_site_fract_y
_atom_site_fract_z
_atom_site_occupancy
_atom_site_U_iso_or_equiv
_atom_site_calc_flag
_atom_site_refinement_flags
Cl1 Cl Uani 1.32063(10) 0.12612(3) 0.31929(3) 1.000 0.0639(3) . .
O1 O Uani 0.9936(3) 0.50668(7) 0.13143(8) 1.000 0.0723(8) . .
O2 O Uani 0.6688(2) 0.49072(8) 0.08269(8) 1.000 0.0664(7) . .
N1 N Uani 1.0650(3) 0.35620(8) 0.27638(7) 1.000 0.0429(7) . .
C1 C Uani 1.2098(3) 0.22577(10) 0.16608(10) 1.000 0.0450(8) . .
C2 C Uani 1.2681(3) 0.17772(10) 0.20570(10) 1.000 0.0481(9) . .
C3 C Uani 1.2554(3) 0.18944(10) 0.26902(10) 1.000 0.0444(8) . .
C4 C Uani 1.1915(3) 0.24817(10) 0.29175(10) 1.000 0.0425(8) . .
C5 C Uani 1.1305(3) 0.29825(10) 0.25105(9) 1.000 0.0378(7) . .
C6 C Uani 1.0052(3) 0.40339(10) 0.23964(10) 1.000 0.0424(8) . .
C7 C Uani 1.0044(3) 0.39591(10) 0.17417(9) 1.000 0.0404(8) . .
C8 C Uani 1.0679(3) 0.33802(10) 0.14807(9) 1.000 0.0391(8) . .
C9 C Uani 1.1374(3) 0.28656(10) 0.18720(9) 1.000 0.0371(7) . .
C10 C Uani 1.0667(3) 0.32918(10) 0.08005(9) 1.000 0.0384(7) . .
C11 C Uani 1.1525(3) 0.37417(10) 0.04226(10) 1.000 0.0460(8) . .
C12 C Uani 1.1437(3) 0.36816(11) -0.02084(10) 1.000 0.0505(9) . .
C13 C Uani 1.0503(3) 0.31721(11) -0.04690(10) 1.000 0.0514(9) . .
C14 C Uani 0.9663(4) 0.27125(11) -0.00994(10) 1.000 0.0520(9) . .
C15 C Uani 0.9743(3) 0.27707(10) 0.05311(10) 1.000 0.0463(8) . .
C16 C Uani 0.9356(4) 0.46626(11) 0.26976(11) 1.000 0.0566(10) . .
C17 C Uani 0.9293(3) 0.45105(11) 0.13512(10) 1.000 0.0485(9) . .
C18 C Uani 0.7700(4) 0.43423(12) 0.10180(12) 1.000 0.0550(10) . .
C19 C Uani 0.7503(4) 0.45104(13) 0.03656(12) 1.000 0.0564(10) . .
C20 C Uani 0.6413(5) 0.41263(15) -0.00642(16) 1.000 0.1000(16) . .
H1 H Uiso 1.21810 0.21820 0.12400 1.000 0.0540 calc R
H2 H Uiso 1.31570 0.13770 0.19100 1.000 0.0580 calc R
H4 H Uiso 1.18800 0.25540 0.33400 1.000 0.0510 calc R
H11 H Uiso 1.21670 0.40880 0.05960 1.000 0.0550 calc R
H12 H Uiso 1.20150 0.39880 -0.04570 1.000 0.0610 calc R
H13 H Uiso 1.04350 0.31350 -0.08950 1.000 0.0620 calc R
H14 H Uiso 0.90410 0.23620 -0.02770 1.000 0.0620 calc R
H15 H Uiso 0.91740 0.24590 0.07780 1.000 0.0560 calc R
H16A H Uiso 0.94170 0.46150 0.31360 1.000 0.0850 calc R
H16B H Uiso 0.81940 0.47250 0.25760 1.000 0.0850 calc R
H16C H Uiso 1.00120 0.50490 0.25720 1.000 0.0850 calc R
H18 H Uiso 0.707(3) 0.3978(12) 0.1171(11) 1.000 0.070(8) . .
H19 H Uiso 0.846(4) 0.4770(11) 0.0190(11) 1.000 0.064(8) . .
H20A H Uiso 0.71110 0.38970 -0.03610 1.000 0.1490 calc R
H20B H Uiso 0.56600 0.44340 -0.02720 1.000 0.1490 calc R
H20C H Uiso 0.57600 0.37980 0.01610 1.000 0.1490 calc R

loop_
_atom_type_symbol
_atom_type_description
_atom_type_scat_dispersion_real
_atom_type_scat_dispersion_imag
_atom_type_scat_source
O O 0.0106 0.0060 'International Tables Vol C Tables 4.2.6.8 and 6.1.1.4'
N N 0.0061 0.0033 'International Tables Vol C Tables 4.2.6.8 and 6.1.1.4'
Cl Cl 0.1484 0.1585 'International Tables Vol C Tables 4.2.6.8 and 6.1.1.4'
H H 0.0000 0.0000 'International Tables Vol C Tables 4.2.6.8 and 6.1.1.4'
C C 0.0033 0.0016 'International Tables Vol C Tables 4.2.6.8 and 6.1.1.4'

loop_
_geom_angle_atom_site_label_1
_geom_angle_atom_site_label_2
_geom_angle_atom_site_label_3
_geom_angle
_geom_angle_publ_flag
C18 O2 C19 61.77(16) yes
C5 N1 C6 118.72(17) yes
C2 C1 C9 121.6(2) no
C1 C2 C3 118.99(19) no
Cl1 C3 C2 118.68(16) yes
Cl1 C3 C4 119.56(17) yes
C2 C3 C4 121.8(2) no
C3 C4 C5 119.7(2) no
N1 C5 C4 117.33(18) yes
N1 C5 C9 123.22(18) yes
C4 C5 C9 119.45(19) no
N1 C6 C7 122.28(19) yes
N1 C6 C16 116.63(19) yes
C7 C6 C16 121.09(19) no
C6 C7 C8 119.79(18) no
C6 C7 C17 119.37(18) no
C8 C7 C17 120.82(18) no
C7 C8 C9 118.86(18) no
C7 C8 C10 120.47(18) no
C9 C8 C10 120.66(18) no
C1 C9 C5 118.54(19) no
C1 C9 C8 124.36(18) no
C5 C9 C8 117.10(18) no
C8 C10 C11 120.78(19) no
C8 C10 C15 120.60(19) no
C11 C10 C15 118.58(19) no
C10 C11 C12 120.8(2) no
C11 C12 C13 120.2(2) no
C12 C13 C14 119.9(2) no
C13 C14 C15 120.2(2) no
C10 C15 C14 120.4(2) no
O1 C17 C7 121.9(2) yes
O1 C17 C18 121.5(2) yes
C7 C17 C18 116.58(19) no
O2 C18 C17 116.01(19) yes
O2 C18 C19 58.92(16) yes
C17 C18 C19 120.8(2) no
O2 C19 C18 59.31(16) yes
O2 C19 C20 117.7(3) yes
C18 C19 C20 124.0(3) no
C2 C1 H1 119.00 no
C9 C1 H1 119.00 no
C1 C2 H2 121.00 no
C3 C2 H2 120.00 no
C3 C4 H4 120.00 no
C5 C4 H4 120.00 no
C10 C11 H11 120.00 no
C12 C11 H11 120.00 no
C11 C12 H12 120.00 no
C13 C12 H12 120.00 no
C12 C13 H13 120.00 no
C14 C13 H13 120.00 no
C13 C14 H14 120.00 no
C15 C14 H14 120.00 no
C10 C15 H15 120.00 no
C14 C15 H15 120.00 no
C6 C16 H16A 110.00 no
C6 C16 H16B 109.00 no
C6 C16 H16C 109.00 no
H16A C16 H16B 110.00 no
H16A C16 H16C 109.00 no
H16B C16 H16C 109.00 no
O2 C18 H18 113.9(15) no
C17 C18 H18 116.5(15) no
C19 C18 H18 117.6(15) no
O2 C19 H19 109.4(14) no
C18 C19 H19 114.3(15) no
C20 C19 H19 117.6(14) no
C19 C20 H20A 109.00 no
C19 C20 H20B 109.00 no
C19 C20 H20C 109.00 no
H20A C20 H20B 109.00 no
H20A C20 H20C 109.00 no
H20B C20 H20C 110.00 no

loop_
_geom_bond_atom_site_label_1
_geom_bond_atom_site_label_2
_geom_bond_distance
_geom_bond_publ_flag
Cl1 C3 1.737(2) yes
O1 C17 1.210(3) yes
O2 C18 1.431(3) yes
O2 C19 1.425(3) yes
N1 C5 1.369(3) yes
N1 C6 1.313(3) yes
C1 C2 1.360(3) no
C1 C9 1.404(3) no
C2 C3 1.400(3) no
C3 C4 1.355(3) no
C4 C5 1.410(3) no
C5 C9 1.409(3) no
C6 C7 1.432(3) no
C6 C16 1.505(3) no
C7 C8 1.369(3) no
C7 C17 1.500(3) no
C8 C9 1.432(3) no
C8 C10 1.490(3) no
C10 C11 1.385(3) no
C10 C15 1.388(3) no
C11 C12 1.380(3) no
C12 C13 1.367(3) no
C13 C14 1.380(3) no
C14 C15 1.378(3) no
C17 C18 1.486(4) no
C18 C19 1.466(4) no
C19 C20 1.478(5) no
C1 H1 0.9300 no
C2 H2 0.9300 no
C4 H4 0.9300 no
C11 H11 0.9300 no
C12 H12 0.9300 no
C13 H13 0.9300 no
C14 H14 0.9300 no
C15 H15 0.9300 no
C16 H16A 0.9600 no
C16 H16B 0.9600 no
C16 H16C 0.9600 no
C18 H18 0.93(2) no
C19 H19 0.99(3) no
C20 H20A 0.9600 no
C20 H20B 0.9600 no
C20 H20C 0.9600 no

loop_
_geom_contact_atom_site_label_1
_geom_contact_atom_site_label_2
_geom_contact_distance
_geom_contact_site_symmetry_2
_geom_contact_publ_flag
Cl1 O2 3.4159(19) 4_745 no
Cl1 H16C 3.0800 7_745 no
Cl1 H12 3.1200 8_555 no
O1 O2 2.787(3) . no
O1 C16 3.146(3) . no
O2 Cl1 3.4159(19) 4_755 no
O2 O1 2.787(3) . no
O1 H19 2.77(3) . no
O1 H16C 2.7400 . no
O2 H12 2.5400 5_765 no
O2 H20B 2.5600 5_665 no
N1 H18 2.70(2) 6_555 no
C1 C15 3.240(3) . no
C10 C19 3.587(4) . no
C10 C18 3.157(4) . no
C11 C17 3.076(3) . no
C11 C19 3.513(4) . no
C11 C18 3.486(4) . no
C15 C1 3.240(3) . no
C16 O1 3.146(3) . no
C17 C11 3.076(3) . no
C18 C11 3.486(4) . no
C18 C10 3.157(4) . no
C19 C11 3.513(4) . no
C19 C10 3.587(4) . no
C1 H15 3.0200 . no
C4 H13 3.0800 8_555 no
C6 H16B 2.8200 6_555 no
C7 H11 3.0100 . no
C9 H15 3.0500 . no
C10 H1 2.6700 . no
C11 H14 2.9600 3_555 no
C12 H14 3.0900 3_555 no
C12 H19 3.05(2) 5_765 no
C13 H20A 3.0400 . no
C15 H1 2.7200 . no
C16 H16B 3.0800 6_555 no
C17 H16B 2.8300 . no
C17 H16C 2.9200 . no
C17 H11 2.9200 . no
C19 H12 2.9900 5_765 no
H1 C10 2.6700 . no
H1 C15 2.7200 . no
H4 H13 2.4300 8_555 no
H11 C7 3.0100 . no
H11 C17 2.9200 . no
H12 O2 2.5400 5_765 no
H12 C19 2.9900 5_765 no
H12 H19 2.5400 5_765 no
H12 Cl1 3.1200 8_554 no
H13 C4 3.0800 8_554 no
H13 H4 2.4300 8_554 no
H14 C11 2.9600 3_455 no
H14 C12 3.0900 3_455 no
H15 C1 3.0200 . no
H15 C9 3.0500 . no
H16B C17 2.8300 . no
H16B C6 2.8200 6_455 no
H16B C16 3.0800 6_455 no
H16C O1 2.7400 . no
H16C C17 2.9200 . no
H16C Cl1 3.0800 7_755 no
H18 H20C 2.4500 . no
H18 N1 2.70(2) 6_455 no
H19 O1 2.77(3) . no
H19 C12 3.05(2) 5_765 no
H19 H12 2.5400 5_765 no
H20A C13 3.0400 . no
H20B O2 2.5600 5_665 no
H20C H18 2.4500 . no

loop_
_geom_hbond_atom_site_label_D
_geom_hbond_atom_site_label_H
_geom_hbond_atom_site_label_A
_geom_hbond_distance_DH
_geom_hbond_distance_HA
_geom_hbond_distance_DA
_geom_hbond_angle_DHA
_geom_hbond_site_symmetry_A
_geom_hbond_publ_flag
C12 H12 O2 0.9300 2.5400 3.423(3) 160.00 5_765 yes
C20 H20B O2 0.9600 2.5600 3.513(4) 171.00 5_665 yes

loop_
_geom_torsion_atom_site_label_1
_geom_torsion_atom_site_label_2
_geom_torsion_atom_site_label_3
_geom_torsion_atom_site_label_4
_geom_torsion
_geom_torsion_publ_flag
C18 O2 C19 C20 115.0(3) no
C19 O2 C18 C17 111.7(3) no
C5 N1 C6 C16 -179.7(2) no
C6 N1 C5 C4 -179.1(2) no
C5 N1 C6 C7 0.8(4) no
C6 N1 C5 C9 0.1(4) no
C9 C1 C2 C3 0.0(3) no
C2 C1 C9 C8 -177.6(2) no
C2 C1 C9 C5 1.9(3) no
C1 C2 C3 Cl1 176.91(18) no
C1 C2 C3 C4 -2.1(4) no
C2 C3 C4 C5 2.2(4) no
Cl1 C3 C4 C5 -176.80(18) no
C3 C4 C5 C9 -0.2(3) no
C3 C4 C5 N1 179.1(2) no
C4 C5 C9 C8 177.7(2) no
N1 C5 C9 C8 -1.5(3) no
N1 C5 C9 C1 179.0(2) no
C4 C5 C9 C1 -1.8(3) no
N1 C6 C7 C8 -0.1(4) no
C16 C6 C7 C17 -1.4(3) no
N1 C6 C7 C17 178.2(2) no
C16 C6 C7 C8 -179.7(2) no
C17 C7 C8 C9 -179.6(2) no
C6 C7 C8 C9 -1.3(3) no
C6 C7 C17 O1 67.1(3) no
C6 C7 C17 C18 -112.0(2) no
C17 C7 C8 C10 1.2(3) no
C8 C7 C17 C18 66.3(3) no
C6 C7 C8 C10 179.5(2) no
C8 C7 C17 O1 -114.6(3) no
C7 C8 C9 C1 -178.5(2) no
C7 C8 C9 C5 2.1(3) no
C10 C8 C9 C5 -178.7(2) no
C7 C8 C10 C11 60.2(3) no
C9 C8 C10 C11 -119.0(2) no
C9 C8 C10 C15 63.4(3) no
C10 C8 C9 C1 0.8(4) no
C7 C8 C10 C15 -117.4(2) no
C8 C10 C11 C12 -176.4(2) no
C11 C10 C15 C14 -1.1(3) no
C8 C10 C15 C14 176.6(2) no
C15 C10 C11 C12 1.3(3) no
C10 C11 C12 C13 -0.3(3) no
C11 C12 C13 C14 -0.8(4) no
C12 C13 C14 C15 0.9(4) no
C13 C14 C15 C10 0.1(4) no
O1 C17 C18 O2 -20.0(3) no
C7 C17 C18 O2 159.2(2) no
C7 C17 C18 C19 -133.1(2) no
O1 C17 C18 C19 47.8(3) no
C17 C18 C19 O2 -103.7(2) no
C17 C18 C19 C20 151.7(3) no
O2 C18 C19 C20 -104.6(3) no
